data_7208333
loop_
_publ_author_name
'Du, Ke-Zhao'
'Feng, Mei-Ling'
'Li, Jian-Rong'
'Huang, Xiao-Ying'

_publ_section_title
;
 pH-induced solvothermal synthesis and characterization of two novel
 thioarsenate compounds: Three-dimensional (1,2-pdaH2)0.5As5S8 containing
 \y-As(iii)S4 and two-dimensional (NH4)2As8S13
;
_journal_issue 15
_journal_name_full CrystEngComm
_journal_page_first 4959
_journal_paper_doi 10.1039/c2ce25475a
_journal_volume 14
_journal_year 2012
_chemical_formula_moiety 'As8 S13, 2(H4 N)'
_chemical_formula_sum 'As8 H8 N2 S13'
_chemical_formula_weight 1052.22
_chemical_name_systematic
;
?
;
_space_group_IT_number 60
_symmetry_cell_setting orthorhombic
_symmetry_space_group_name_Hall '-P 2n 2ab'
_symmetry_space_group_name_H-M 'P b c n'
_atom_sites_solution_hydrogens geom
_atom_sites_solution_primary direct
_atom_sites_solution_secondary difmap
_audit_creation_method SHELXL-97
_cell_angle_alpha 90.00
_cell_angle_beta 90.00
_cell_angle_gamma 90.00
_cell_formula_units_Z 8
_cell_length_a 17.299(9)
_cell_length_b 11.951(7)
_cell_length_c 23.254(13)
_cell_measurement_reflns_used 13466
_cell_measurement_temperature 123
_cell_measurement_theta_max 27.3584
_cell_measurement_theta_min 2.0702
_cell_volume 4808(5)
_computing_cell_refinement 'CrystalClear (Rigaku Inc., 2008)'
_computing_data_collection 'CrystalClear (Rigaku Inc., 2008)'
_computing_data_reduction 'CrystalClear (Rigaku Inc., 2008)'
_computing_molecular_graphics 'DIAMOND. Version 3.0. Crystal Impact'
_computing_publication_material 'Windows Word 2003'
_computing_structure_refinement 'SHELXL-97 (Sheldrick, 1997)'
_computing_structure_solution 'SHELXS-97 (Sheldrick, 1990)'
_diffrn_ambient_temperature 123
_diffrn_detector_area_resol_mean 28.5714
_diffrn_measured_fraction_theta_full 0.996
_diffrn_measured_fraction_theta_max 0.996
_diffrn_measurement_device_type 'Saturn724+ (2x2 bin mode)'
_diffrn_measurement_method CCD_Profile_fitting
_diffrn_radiation_monochromator graphite
_diffrn_radiation_source 'fine-focus sealed tube'
_diffrn_radiation_type MoK\a
_diffrn_radiation_wavelength 0.71073
_diffrn_reflns_av_R_equivalents 0.0634
_diffrn_reflns_av_sigmaI/netI 0.0423
_diffrn_reflns_limit_h_max 22
_diffrn_reflns_limit_h_min -22
_diffrn_reflns_limit_k_max 15
_diffrn_reflns_limit_k_min -15
_diffrn_reflns_limit_l_max 25
_diffrn_reflns_limit_l_min -30
_diffrn_reflns_number 35073
_diffrn_reflns_theta_full 27.34
_diffrn_reflns_theta_max 27.34
_diffrn_reflns_theta_min 2.71
_exptl_absorpt_coefficient_mu 12.101
_exptl_absorpt_correction_T_max 1.00000
_exptl_absorpt_correction_T_min 0.51236
_exptl_absorpt_correction_type multi-scan
_exptl_absorpt_process_details SADABS
_exptl_crystal_colour brown
_exptl_crystal_density_diffrn 2.908
_exptl_crystal_density_method 'not measured'
_exptl_crystal_description sheet
_exptl_crystal_F_000 3952
_exptl_crystal_size_max 0.11
_exptl_crystal_size_mid 0.10
_exptl_crystal_size_min 0.01
_refine_diff_density_max 1.682
_refine_diff_density_min -1.270
_refine_diff_density_rms 0.217
_refine_ls_extinction_method none
_refine_ls_goodness_of_fit_ref 1.021
_refine_ls_hydrogen_treatment constr
_refine_ls_matrix_type full
_refine_ls_number_parameters 208
_refine_ls_number_reflns 5415
_refine_ls_number_restraints 0
_refine_ls_restrained_S_all 1.021
_refine_ls_R_factor_all 0.0615
_refine_ls_R_factor_gt 0.0533
_refine_ls_shift/su_max 0.001
_refine_ls_shift/su_mean 0.000
_refine_ls_structure_factor_coef Fsqd
_refine_ls_weighting_details 'calc w=1/[\s^2^(Fo^2^)+(0.0900P)^2^+6.0000P] where P=(Fo^2^+2Fc^2^)/3'
_refine_ls_weighting_scheme calc
_refine_ls_wR_factor_gt 0.1398
_refine_ls_wR_factor_ref 0.1475
_reflns_number_gt 4784
_reflns_number_total 5415
_reflns_threshold_expression >2sigma(I)
_cod_data_source_file c2ce25475a.txt
_cod_data_source_block compound-2-kd4-29g
_cod_depositor_comments
;
The following automatic conversions were performed:

'_exptl_absorpt_correction_type' value 'Multi-scan' changed to
'multi-scan' according to
/home/saulius/struct/CIF-dictionaries/cif_core.dic dictionary named
'cif_core.dic' version 2.4.1 from 2010-06-29.

Automatic conversion script
Id: cif_fix_values 1891 2012-01-12 08:04:46Z andrius 
;
_cod_database_code 7208333

loop_
_symmetry_equiv_pos_as_xyz
'x, y, z'
'-x+1/2, -y+1/2, z+1/2'
'-x, y, -z+1/2'
'x+1/2, -y+1/2, -z'
'-x, -y, -z'
'x-1/2, y-1/2, -z-1/2'
'x, -y, z-1/2'
'-x-1/2, y-1/2, z'

loop_
_atom_site_label
_atom_site_type_symbol
_atom_site_fract_x
_atom_site_fract_y
_atom_site_fract_z
_atom_site_U_iso_or_equiv
_atom_site_adp_type
_atom_site_occupancy
_atom_site_symmetry_multiplicity
_atom_site_calc_flag
_atom_site_refinement_flags
As1 As 0.57154(4) -0.07614(6) 0.30837(3) 0.02930(19) Uani 1 1 d .
As2 As 0.58400(4) 0.23079(6) 0.32894(3) 0.02997(19) Uani 1 1 d .
As3 As 0.57950(4) 0.15357(6) 0.47140(3) 0.03098(19) Uani 1 1 d .
As4 As 0.59566(4) -0.13114(6) 0.46185(3) 0.02897(18) Uani 1 1 d .
As5 As 0.59366(4) 0.41147(6) 0.21350(3) 0.02892(18) Uani 1 1 d .
As6 As 0.58669(4) 0.35132(6) 0.06147(3) 0.02898(18) Uani 1 1 d .
As7 As 0.52387(4) 0.62632(6) 0.06002(3) 0.03021(19) Uani 1 1 d .
As8 As 0.56169(4) 0.70705(6) 0.19662(3) 0.02908(18) Uani 1 1 d .
S1 S 0.64148(12) 0.07943(14) 0.28645(8) 0.0370(4) Uani 1 1 d .
S2 S 0.64865(11) -0.16823(15) 0.37307(8) 0.0353(4) Uani 1 1 d .
S3 S 0.63906(11) -0.15159(14) 0.23188(8) 0.0339(4) Uani 1 1 d .
S4 S 0.65470(11) 0.25777(14) 0.40893(7) 0.0333(4) Uani 1 1 d .
S5 S 0.67474(10) 0.33808(15) 0.28202(8) 0.0345(4) Uani 1 1 d .
S6 S 0.67030(10) 0.01519(14) 0.49014(8) 0.0316(4) Uani 1 1 d .
S7 S 0.50320(10) 0.06638(16) 0.41070(8) 0.0370(4) Uani 1 1 d .
S8 S 0.66742(11) 0.33937(15) 0.14001(8) 0.0352(4) Uani 1 1 d .
S9 S 0.65109(11) 0.58023(14) 0.22806(8) 0.0363(4) Uani 1 1 d .
S10 S 0.62096(12) 0.51729(15) 0.02150(9) 0.0403(4) Uani 1 1 d .
S11 S 0.67812(11) 0.25768(15) 0.00647(8) 0.0358(4) Uani 1 1 d .
S12 S 0.60092(13) 0.75460(16) 0.10779(8) 0.0410(5) Uani 1 1 d .
S13 S 0.48698(10) 0.51905(14) 0.13149(8) 0.0324(4) Uani 1 1 d .
N1 N 0.2982(4) 0.5497(5) 0.1191(3) 0.0426(15) Uani 1 1 d .
H1 H 0.3466 0.5259 0.1154 0.064 Uiso 1 1 d R
H2 H 0.2663 0.4915 0.1222 0.064 Uiso 1 1 d R
H3 H 0.2952 0.5903 0.1511 0.064 Uiso 1 1 d R
H4 H 0.2854 0.5920 0.0891 0.064 Uiso 1 1 d R
N2 N 0.6939(5) 0.0539(6) 0.1305(3) 0.058(2) Uani 1 1 d .
H5 H 0.6647 0.0390 0.0999 0.087 Uiso 1 1 d R
H6 H 0.7436 0.0479 0.1210 0.087 Uiso 1 1 d R
H7 H 0.6849 0.1235 0.1424 0.087 Uiso 1 1 d R
H8 H 0.6832 0.0060 0.1587 0.087 Uiso 1 1 d R

loop_
_atom_site_aniso_label
_atom_site_aniso_U_11
_atom_site_aniso_U_22
_atom_site_aniso_U_33
_atom_site_aniso_U_23
_atom_site_aniso_U_13
_atom_site_aniso_U_12
As1 0.0309(4) 0.0282(4) 0.0288(4) -0.0014(3) -0.0039(3) -0.0018(3)
As2 0.0329(4) 0.0291(4) 0.0279(4) 0.0021(3) -0.0027(3) 0.0026(3)
As3 0.0349(4) 0.0334(4) 0.0246(4) -0.0025(3) 0.0041(3) 0.0028(3)
As4 0.0306(4) 0.0300(4) 0.0263(4) 0.0035(3) 0.0019(3) -0.0036(3)
As5 0.0330(4) 0.0297(4) 0.0241(4) 0.0025(3) 0.0006(3) -0.0021(3)
As6 0.0344(4) 0.0280(4) 0.0245(4) -0.0031(3) -0.0011(3) -0.0013(3)
As7 0.0354(4) 0.0285(3) 0.0267(4) -0.0005(3) -0.0061(3) 0.0012(3)
As8 0.0335(4) 0.0289(4) 0.0248(4) -0.0024(3) 0.0005(3) 0.0034(3)
S1 0.0500(11) 0.0279(8) 0.0329(10) -0.0028(7) 0.0100(8) -0.0028(7)
S2 0.0437(10) 0.0368(9) 0.0252(9) 0.0027(7) 0.0006(7) 0.0104(8)
S3 0.0388(9) 0.0332(9) 0.0295(10) -0.0083(7) 0.0020(7) -0.0038(7)
S4 0.0417(9) 0.0301(8) 0.0280(9) 0.0018(7) -0.0039(7) -0.0060(7)
S5 0.0374(9) 0.0340(9) 0.0320(10) 0.0089(7) -0.0039(7) -0.0039(7)
S6 0.0328(9) 0.0290(8) 0.0331(10) 0.0029(7) -0.0041(7) -0.0034(6)
S7 0.0278(8) 0.0458(10) 0.0375(11) -0.0012(8) -0.0003(7) -0.0005(7)
S8 0.0395(10) 0.0394(9) 0.0265(9) -0.0060(7) -0.0039(7) 0.0052(7)
S9 0.0425(10) 0.0271(8) 0.0394(11) -0.0007(7) -0.0111(8) 0.0026(7)
S10 0.0534(11) 0.0289(9) 0.0385(11) 0.0017(7) 0.0152(9) 0.0002(8)
S11 0.0355(9) 0.0365(9) 0.0356(10) -0.0112(7) 0.0034(7) -0.0019(7)
S12 0.0626(12) 0.0369(10) 0.0235(10) -0.0002(7) -0.0009(8) -0.0171(9)
S13 0.0292(8) 0.0341(9) 0.0340(10) 0.0041(7) 0.0000(7) -0.0008(6)
N1 0.041(3) 0.040(3) 0.047(4) 0.002(3) -0.009(3) 0.001(3)
N2 0.073(5) 0.052(4) 0.048(5) 0.001(3) -0.020(4) 0.014(4)

loop_
_atom_type_symbol
_atom_type_description
_atom_type_scat_dispersion_real
_atom_type_scat_dispersion_imag
_atom_type_scat_source
As As 0.0499 2.0058 'International Tables Vol C Tables 4.2.6.8 and 6.1.1.4'
H H 0.0000 0.0000 'International Tables Vol C Tables 4.2.6.8 and 6.1.1.4'
N N 0.0061 0.0033 'International Tables Vol C Tables 4.2.6.8 and 6.1.1.4'
S S 0.1246 0.1234 'International Tables Vol C Tables 4.2.6.8 and 6.1.1.4'

loop_
_geom_angle_atom_site_label_1
_geom_angle_atom_site_label_2
_geom_angle_atom_site_label_3
_geom_angle
_geom_angle_site_symmetry_1
_geom_angle_site_symmetry_3
S1 As1 S2 103.29(8) . .
S1 As1 S3 82.97(7) . .
S2 As1 S3 91.36(8) . .
S4 As2 S1 103.54(8) . .
S4 As2 S5 86.64(7) . .
S1 As2 S5 86.53(8) . .
S7 As3 S4 100.94(8) . .
S7 As3 S6 100.92(8) . .
S4 As3 S6 96.94(8) . .
S6 As4 S2 100.47(7) . .
S6 As4 S11 91.30(8) . 7_556
S2 As4 S11 91.76(7) . 7_556
S9 As5 S5 88.20(7) . .
S9 As5 S8 101.57(8) . .
S5 As5 S8 91.93(8) . .
S10 As6 S8 102.75(8) . .
S10 As6 S11 91.02(8) . .
S8 As6 S11 89.65(8) . .
S13 As7 S10 100.13(8) . .
S13 As7 S12 101.01(8) . .
S10 As7 S12 98.11(9) . .
S12 As8 S9 104.92(9) . .
S12 As8 S3 88.07(7) . 1_565
S9 As8 S3 88.81(8) . 1_565
As1 S1 As2 108.54(9) . .
As1 S2 As4 105.34(8) . .
As8 S3 As1 105.43(8) 1_545 .
As2 S4 As3 97.83(8) . .
As5 S5 As2 97.19(8) . .
As4 S6 As3 96.28(8) . .
As5 S8 As6 103.27(8) . .
As5 S9 As8 104.17(8) . .
As6 S10 As7 98.31(8) . .
As6 S11 As4 98.14(8) . 7
As8 S12 As7 95.72(8) . .
H1 N1 H2 110.0 . .
H1 N1 H3 108.1 . .
H2 N1 H3 108.8 . .
H1 N1 H4 109.8 . .
H2 N1 H4 110.7 . .
H3 N1 H4 109.4 . .
H5 N2 H6 109.4 . .
H5 N2 H7 109.6 . .
H6 N2 H7 108.7 . .
H5 N2 H8 110.0 . .
H6 N2 H8 109.5 . .
H7 N2 H8 109.6 . .

loop_
_geom_bond_atom_site_label_1
_geom_bond_atom_site_label_2
_geom_bond_distance
_geom_bond_site_symmetry_2
As1 S1 2.276(2) .
As1 S2 2.292(2) .
As1 S3 2.311(2) .
As2 S4 2.249(2) .
As2 S1 2.288(2) .
As2 S5 2.302(2) .
As3 S7 2.195(2) .
As3 S4 2.314(2) .
As3 S6 2.322(2) .
As4 S6 2.271(2) .
As4 S2 2.302(2) .
As4 S11 2.323(2) 7_556
As5 S9 2.274(2) .
As5 S5 2.297(2) .
As5 S8 2.300(2) .
As6 S10 2.269(2) .
As6 S8 2.304(2) .
As6 S11 2.322(2) .
As7 S13 2.194(2) .
As7 S10 2.307(2) .
As7 S12 2.315(2) .
As8 S12 2.247(2) .
As8 S9 2.286(2) .
As8 S3 2.306(2) 1_565
S3 As8 2.306(2) 1_545
S11 As4 2.323(2) 7
N1 H1 0.8900 .
N1 H2 0.8900 .
N1 H3 0.8900 .
N1 H4 0.8900 .
N2 H5 0.8900 .
N2 H6 0.8899 .
N2 H7 0.8900 .
N2 H8 0.8901 .

loop_
_geom_hbond_atom_site_label_D
_geom_hbond_atom_site_label_H
_geom_hbond_atom_site_label_A
_geom_hbond_distance_DH
_geom_hbond_distance_HA
_geom_hbond_distance_DA
_geom_hbond_angle_DHA
_geom_hbond_site_symmetry_A
N1 H1 S13 0.89 2.46 3.300(7) 157.9 .
N1 H2 S2 0.89 2.79 3.675(7) 171.2 6_566
N1 H3 S9 0.89 2.96 3.678(6) 138.9 3_655
N1 H4 S6 0.89 2.86 3.394(6) 119.7 6_566
N1 H4 S11 0.89 2.93 3.742(6) 153.0 5_665
N1 H4 S4 0.89 3.01 3.573(7) 123.3 6_566
N2 H5 S6 0.89 2.64 3.391(7) 143.4 7
N2 H5 S7 0.89 2.93 3.545(8) 127.3 3_655
N2 H6 S8 0.89 2.96 3.518(7) 122.1 8_755
N2 H7 S8 0.89 2.60 3.449(7) 160.3 .
N2 H8 S3 0.89 2.65 3.534(8) 171.9 .

loop_
_geom_torsion_atom_site_label_1
_geom_torsion_atom_site_label_2
_geom_torsion_atom_site_label_3
_geom_torsion_atom_site_label_4
_geom_torsion
_geom_torsion_site_symmetry_1
_geom_torsion_site_symmetry_4
S2 As1 S1 As2 -107.40(9) . .
S3 As1 S1 As2 162.86(9) . .
S4 As2 S1 As1 99.15(9) . .
S5 As2 S1 As1 -175.16(9) . .
S1 As1 S2 As4 101.96(9) . .
S3 As1 S2 As4 -174.94(8) . .
S6 As4 S2 As1 -96.25(9) . .
S11 As4 S2 As1 172.10(8) 7_556 .
S1 As1 S3 As8 -154.00(9) . 1_545
S2 As1 S3 As8 102.78(9) . 1_545
S1 As2 S4 As3 -93.45(9) . .
S5 As2 S4 As3 -179.06(7) . .
S7 As3 S4 As2 11.71(8) . .
S6 As3 S4 As2 114.29(8) . .
S9 As5 S5 As2 137.02(8) . .
S8 As5 S5 As2 -121.46(8) . .
S4 As2 S5 As5 -150.06(8) . .
S1 As2 S5 As5 106.14(8) . .
S2 As4 S6 As3 102.91(7) . .
S11 As4 S6 As3 -165.07(7) 7_556 .
S7 As3 S6 As4 -20.51(8) . .
S4 As3 S6 As4 -123.11(7) . .
S9 As5 S8 As6 -107.20(8) . .
S5 As5 S8 As6 164.25(8) . .
S10 As6 S8 As5 94.30(9) . .
S11 As6 S8 As5 -174.74(8) . .
S5 As5 S9 As8 -157.62(8) . .
S8 As5 S9 As8 110.78(9) . .
S12 As8 S9 As5 -99.60(9) . .
S3 As8 S9 As5 172.71(8) 1_565 .
S8 As6 S10 As7 -98.14(9) . .
S11 As6 S10 As7 171.99(8) . .
S13 As7 S10 As6 18.73(9) . .
S12 As7 S10 As6 121.53(8) . .
S10 As6 S11 As4 -123.33(8) . 7
S8 As6 S11 As4 133.93(8) . 7
S9 As8 S12 As7 94.67(9) . .
S3 As8 S12 As7 -177.07(8) 1_565 .
S13 As7 S12 As8 -13.18(9) . .
S10 As7 S12 As8 -115.23(8) . .
